data_7702074
loop_
_publ_author_name
'Benjamin, Sophie L.'
'Chang, Yao-Pang'
'Hector, Andrew L.'
'Jura, Marek'
'Levason, William'
'Reid, Gillian'
'Stenning, Gavin'

_publ_section_title
;
 Niobium tetrahalide complexes with neutral diphosphine ligands.
;
_journal_issue 19
_journal_name_full 'Dalton transactions (Cambridge, England : 2003)'
_journal_page_first 8192
_journal_page_last 8200
_journal_paper_doi 10.1039/c6dt01099g
_journal_volume 45
_journal_year 2016
_chemical_formula_moiety 'C20 H48 Cl4 Nb P4'
_chemical_formula_sum 'C20 H48 Cl4 Nb P4'
_chemical_formula_weight 647.17
_space_group_crystal_system monoclinic
_space_group_IT_number 4
_space_group_name_Hall 'P 2yb'
_space_group_name_H-M_alt 'P 1 21 1'
_atom_sites_solution_hydrogens geom
_audit_creation_method SHELXL-2014/7
_audit_update_record
;
2016-02-15 deposited with the CCDC.
2016-04-11 downloaded from the CCDC.
;
_cell_angle_alpha 90
_cell_angle_beta 95.008(7)
_cell_angle_gamma 90
_cell_formula_units_Z 2
_cell_length_a 10.5571(5)
_cell_length_b 11.6652(5)
_cell_length_c 11.9053(8)
_cell_measurement_reflns_used 13285
_cell_measurement_temperature 100(2)
_cell_measurement_theta_max 27.5
_cell_measurement_theta_min 3.0
_cell_volume 1460.55(14)
_computing_cell_refinement 'Bruker XSCANS'
_computing_data_collection 'Bruker XSCANS'
_computing_data_reduction 'Bruker SHELXTL'
_computing_molecular_graphics 'Bruker SHELXTL'
_computing_publication_material 'Bruker SHELXTL'
_computing_structure_refinement 'SHELXL-2014/7 (Sheldrick, 2014)'
_computing_structure_solution 'Bruker SHELXTL'
_diffrn_ambient_temperature 100(2)
_diffrn_detector_area_resol_mean 28.5714
_diffrn_measured_fraction_theta_full 0.998
_diffrn_measured_fraction_theta_max 0.998
_diffrn_measurement_device_type 'Rigaku AFC12 (Right)'
_diffrn_measurement_method 'profile data from \w-scans'
_diffrn_radiation_type MoK\a
_diffrn_radiation_wavelength 0.71073
_diffrn_reflns_av_R_equivalents 0.0190
_diffrn_reflns_av_unetI/netI 0.0226
_diffrn_reflns_Laue_measured_fraction_full 0.998
_diffrn_reflns_Laue_measured_fraction_max 0.998
_diffrn_reflns_limit_h_max 13
_diffrn_reflns_limit_h_min -9
_diffrn_reflns_limit_k_max 14
_diffrn_reflns_limit_k_min -14
_diffrn_reflns_limit_l_max 14
_diffrn_reflns_limit_l_min -14
_diffrn_reflns_number 12265
_diffrn_reflns_point_group_measured_fraction_full 0.851
_diffrn_reflns_point_group_measured_fraction_max 0.838
_diffrn_reflns_theta_full 25.242
_diffrn_reflns_theta_max 25.998
_diffrn_reflns_theta_min 3.028
_diffrn_source 'Rotating Anode'
_exptl_absorpt_coefficient_mu 1.005
_exptl_absorpt_correction_T_max 1.000
_exptl_absorpt_correction_T_min 0.883
_exptl_absorpt_correction_type multi-scan
_exptl_absorpt_process_details
; 
Jacobson, R. (1998). REQAB. Private communication to the 
Rigaku Corporation, Tokyo, Japan. 
;
_exptl_crystal_colour Blue
_exptl_crystal_density_diffrn 1.472
_exptl_crystal_density_method 'not measured'
_exptl_crystal_description Chip
_exptl_crystal_F_000 674
_exptl_crystal_size_max 0.070
_exptl_crystal_size_mid 0.050
_exptl_crystal_size_min 0.020
_refine_diff_density_max 0.324
_refine_diff_density_min -0.208
_refine_diff_density_rms 0.047
_refine_ls_abs_structure_details
; 
 Flack x determined using 1758 quotients [(I+)-(I-)]/[(I+)+(I-)] 
 (Parsons, Flack and Wagner, Acta Cryst. B69 (2013) 249-259). 
;
_refine_ls_abs_structure_Flack -0.039(17)
_refine_ls_extinction_method none
_refine_ls_goodness_of_fit_ref 1.066
_refine_ls_hydrogen_treatment constr
_refine_ls_matrix_type full
_refine_ls_number_parameters 280
_refine_ls_number_reflns 4819
_refine_ls_number_restraints 1
_refine_ls_restrained_S_all 1.066
_refine_ls_R_factor_all 0.0170
_refine_ls_R_factor_gt 0.0166
_refine_ls_shift/su_max 0.001
_refine_ls_shift/su_mean 0.000
_refine_ls_structure_factor_coef Fsqd
_refine_ls_weighting_details 'w=1/[\s^2^(Fo^2^)+(0.0170P)^2^+0.5735P] where P=(Fo^2^+2Fc^2^)/3'
_refine_ls_weighting_scheme calc
_refine_ls_wR_factor_gt 0.0402
_refine_ls_wR_factor_ref 0.0404
_reflns_Friedel_coverage 0.597
_reflns_Friedel_fraction_full 0.688
_reflns_Friedel_fraction_max 0.661
_reflns_number_gt 4748
_reflns_number_total 4819
_reflns_threshold_expression 'I > 2\s(I)'
_cod_data_source_file c6dt01099g2.cif
_cod_data_source_block shelx
_cod_depositor_comments
;
The following automatic conversions were performed:

data item '_exptl_absorpt_correction_type' value 'Multi-scan' was
changed to 'multi-scan' in accordance with the
/home/saulius/struct/COD-crude-data/automatic-downloads/DataCite-retrospective/RSC/depositions/lib/dictionaries/cif_core.dic
dictionary named 'cif_core.dic' version 2.4.2 last updated on
2011-04-26.

Automatic conversion script
Id: cif_fix_values 6909 2019-04-08 15:41:33Z antanas 
;
_cod_original_sg_symbol_H-M 'P 21'
_cod_database_code 7702074
_shelx_shelxl_version_number 2014/7
_shelx_space_group_comment
; 
The symmetry employed for this shelxl refinement is uniquely defined 
by the following loop, which should always be used as a source of 
symmetry information in preference to the above space-group names. 
They are only intended as comments. 
;
_shelx_estimated_absorpt_t_min 0.933
_shelx_estimated_absorpt_t_max 0.980

loop_
_space_group_symop_operation_xyz
'x, y, z'
'-x, y+1/2, -z'

loop_
_atom_site_label
_atom_site_type_symbol
_atom_site_fract_x
_atom_site_fract_y
_atom_site_fract_z
_atom_site_U_iso_or_equiv
_atom_site_adp_type
_atom_site_occupancy
_atom_site_site_symmetry_order
_atom_site_calc_flag
_atom_site_refinement_flags_posn
_atom_site_refinement_flags_adp
_atom_site_refinement_flags_occupancy
_atom_site_disorder_assembly
_atom_site_disorder_group
Nb1 Nb 0.24668(2) 0.88419(2) 0.26926(2) 0.00786(6) Uani 1 1 d . . . . .
Cl1 Cl 0.05310(6) 0.95379(6) 0.35934(5) 0.01401(14) Uani 1 1 d . . . . .
Cl2 Cl 0.37989(6) 0.95755(6) 0.44047(5) 0.01333(14) Uani 1 1 d . . . . .
Cl3 Cl 0.39192(6) 0.92684(6) 0.11662(5) 0.01573(15) Uani 1 1 d . . . . .
Cl4 Cl 0.16435(6) 0.70996(6) 0.16035(5) 0.01178(13) Uani 1 1 d . . . . .
P1 P 0.07933(7) 0.94956(6) 0.09886(6) 0.01091(15) Uani 1 1 d . . . . .
P2 P 0.27052(7) 1.11180(7) 0.25016(6) 0.01238(15) Uani 1 1 d . . . . .
P3 P 0.19680(7) 0.73556(6) 0.43534(5) 0.01026(14) Uani 1 1 d . . . . .
P4 P 0.43808(7) 0.72854(6) 0.28681(6) 0.01116(15) Uani 1 1 d . . . . .
C1 C -0.0828(3) 0.8942(3) 0.1025(2) 0.0203(6) Uani 1 1 d . . . . .
H1A H -0.0854 0.8163 0.0695 0.024 Uiso 1 1 calc R U . . .
H1B H -0.1001 0.8862 0.1825 0.024 Uiso 1 1 calc R U . . .
C2 C -0.1902(3) 0.9632(3) 0.0428(3) 0.0304(8) Uani 1 1 d . . . . .
H2A H -0.1962 1.0377 0.0801 0.046 Uiso 1 1 calc R U . . .
H2B H -0.2704 0.9216 0.0458 0.046 Uiso 1 1 calc R U . . .
H2C H -0.1734 0.9751 -0.0360 0.046 Uiso 1 1 calc R U . . .
C3 C 0.1230(3) 0.9123(3) -0.0425(2) 0.0240(8) Uani 1 1 d . . . . .
H3AA H 0.2170 0.9075 -0.0384 0.029 Uiso 0.5 1 calc R U P A 1
H3AB H 0.0900 0.8343 -0.0601 0.029 Uiso 0.5 1 calc R U P A 1
H3BC H 0.2074 0.9465 -0.0513 0.029 Uiso 0.5 1 calc R U P B 2
H3BD H 0.1335 0.8281 -0.0452 0.029 Uiso 0.5 1 calc R U P B 2
C5 C 0.1977(3) 1.1993(3) 0.3552(2) 0.0189(6) Uani 1 1 d . . . . .
H5A H 0.1047 1.1868 0.3454 0.023 Uiso 1 1 calc R U . . .
H5B H 0.2281 1.1702 0.4309 0.023 Uiso 1 1 calc R U . . .
C6 C 0.2217(4) 1.3287(3) 0.3539(3) 0.0306(8) Uani 1 1 d . . . . .
H6A H 0.3133 1.3434 0.3654 0.046 Uiso 1 1 calc R U . . .
H6B H 0.1789 1.3652 0.4143 0.046 Uiso 1 1 calc R U . . .
H6C H 0.1882 1.3603 0.2810 0.046 Uiso 1 1 calc R U . . .
C7 C 0.4346(3) 1.1667(3) 0.2561(3) 0.0198(6) Uani 1 1 d . . . . .
H7A H 0.4535 1.2059 0.3294 0.024 Uiso 1 1 calc R U . . .
H7B H 0.4928 1.1003 0.2548 0.024 Uiso 1 1 calc R U . . .
C8 C 0.4655(4) 1.2487(4) 0.1637(3) 0.0431(11) Uani 1 1 d . . . . .
H8A H 0.4551 1.2094 0.0908 0.065 Uiso 1 1 calc R U . . .
H8B H 0.5536 1.2751 0.1781 0.065 Uiso 1 1 calc R U . . .
H8C H 0.4079 1.3147 0.1626 0.065 Uiso 1 1 calc R U . . .
C9 C 0.0609(3) 1.1063(2) 0.0968(2) 0.0145(6) Uani 1 1 d . . . . .
H9A H 0.0185 1.1308 0.0233 0.017 Uiso 1 1 calc R U . . .
H9B H 0.0071 1.1302 0.1567 0.017 Uiso 1 1 calc R U . . .
C10 C 0.1911(3) 1.1630(3) 0.1158(2) 0.0151(6) Uani 1 1 d . . . . .
H10A H 0.1813 1.2474 0.1180 0.018 Uiso 1 1 calc R U . . .
H10B H 0.2431 1.1436 0.0531 0.018 Uiso 1 1 calc R U . . .
C11 C 0.0709(3) 0.6279(2) 0.4078(2) 0.0135(6) Uani 1 1 d . . . . .
H11A H 0.0964 0.5753 0.3486 0.016 Uiso 1 1 calc R U . . .
H11B H 0.0657 0.5821 0.4772 0.016 Uiso 1 1 calc R U . . .
C12 C -0.0617(3) 0.6740(3) 0.3710(2) 0.0182(6) Uani 1 1 d . . . . .
H12A H -0.0855 0.7317 0.4251 0.027 Uiso 1 1 calc R U . . .
H12B H -0.1232 0.6109 0.3680 0.027 Uiso 1 1 calc R U . . .
H12C H -0.0616 0.7090 0.2961 0.027 Uiso 1 1 calc R U . . .
C13 C 0.1628(3) 0.7965(3) 0.5723(2) 0.0165(6) Uani 1 1 d . . . . .
H13A H 0.2176 0.8645 0.5877 0.020 Uiso 1 1 calc R U . . .
H13B H 0.0734 0.8230 0.5665 0.020 Uiso 1 1 calc R U . . .
C14 C 0.1831(3) 0.7141(3) 0.6725(2) 0.0190(6) Uani 1 1 d . . . . .
H14A H 0.1301 0.6459 0.6580 0.029 Uiso 1 1 calc R U . . .
H14B H 0.1595 0.7524 0.7409 0.029 Uiso 1 1 calc R U . . .
H14C H 0.2728 0.6915 0.6827 0.029 Uiso 1 1 calc R U . . .
C15 C 0.5894(3) 0.7678(3) 0.3653(2) 0.0162(6) Uani 1 1 d . . . . .
H15A H 0.5720 0.7926 0.4420 0.019 Uiso 1 1 calc R U . . .
H15B H 0.6439 0.6988 0.3733 0.019 Uiso 1 1 calc R U . . .
C16 C 0.6629(3) 0.8631(3) 0.3110(3) 0.0230(7) Uani 1 1 d . . . . .
H16A H 0.6829 0.8388 0.2358 0.035 Uiso 1 1 calc R U . . .
H16B H 0.7420 0.8788 0.3579 0.035 Uiso 1 1 calc R U . . .
H16C H 0.6109 0.9328 0.3047 0.035 Uiso 1 1 calc R U . . .
C17 C 0.4861(3) 0.6653(3) 0.1560(2) 0.0186(6) Uani 1 1 d . . . . .
H17A H 0.4092 0.6347 0.1125 0.022 Uiso 1 1 calc R U . . .
H17B H 0.5206 0.7270 0.1104 0.022 Uiso 1 1 calc R U . . .
C18 C 0.5840(4) 0.5700(4) 0.1705(3) 0.0390(10) Uani 1 1 d . . . . .
H18A H 0.6648 0.6014 0.2040 0.059 Uiso 1 1 calc R U . . .
H18B H 0.5965 0.5365 0.0968 0.059 Uiso 1 1 calc R U . . .
H18C H 0.5541 0.5107 0.2201 0.059 Uiso 1 1 calc R U . . .
C19 C 0.3338(3) 0.6419(3) 0.4726(2) 0.0142(6) Uani 1 1 d . . . . .
H19A H 0.3983 0.6838 0.5220 0.017 Uiso 1 1 calc R U . . .
H19B H 0.3062 0.5742 0.5143 0.017 Uiso 1 1 calc R U . . .
C20 C 0.3919(3) 0.6028(3) 0.3659(2) 0.0143(6) Uani 1 1 d . . . . .
H20A H 0.3293 0.5565 0.3186 0.017 Uiso 1 1 calc R U . . .
H20B H 0.4675 0.5544 0.3864 0.017 Uiso 1 1 calc R U . . .
C4 C 0.0815(9) 0.9866(8) -0.1395(8) 0.026(2) Uani 0.5 1 d . . P C 1
H4A H -0.0103 1.0001 -0.1410 0.039 Uiso 0.5 1 calc R U P C 1
H4B H 0.1006 0.9490 -0.2096 0.039 Uiso 0.5 1 calc R U P C 1
H4C H 0.1266 1.0600 -0.1321 0.039 Uiso 0.5 1 calc R U P C 1
C4A C 0.0367(8) 0.9464(8) -0.1425(8) 0.0192(18) Uani 0.5 1 d . . P C 2
H4AA H -0.0440 0.9050 -0.1418 0.029 Uiso 0.5 1 calc R U P C 2
H4AB H 0.0765 0.9274 -0.2116 0.029 Uiso 0.5 1 calc R U P C 2
H4AC H 0.0208 1.0291 -0.1401 0.029 Uiso 0.5 1 calc R U P C 2

loop_
_atom_site_aniso_label
_atom_site_aniso_U_11
_atom_site_aniso_U_22
_atom_site_aniso_U_33
_atom_site_aniso_U_23
_atom_site_aniso_U_13
_atom_site_aniso_U_12
Nb1 0.00903(10) 0.00736(11) 0.00707(10) 0.00029(10) 0.00008(7) 0.00027(11)
Cl1 0.0153(3) 0.0127(3) 0.0146(3) 0.0004(3) 0.0046(2) 0.0038(3)
Cl2 0.0152(3) 0.0130(3) 0.0111(3) -0.0013(2) -0.0026(2) -0.0016(3)
Cl3 0.0164(3) 0.0172(3) 0.0144(3) 0.0045(3) 0.0061(2) 0.0005(3)
Cl4 0.0147(3) 0.0092(3) 0.0111(3) -0.0008(2) -0.0011(2) -0.0007(3)
P1 0.0127(3) 0.0102(4) 0.0095(3) 0.0005(3) -0.0012(3) 0.0008(3)
P2 0.0150(4) 0.0098(4) 0.0118(3) 0.0010(3) -0.0017(3) -0.0018(3)
P3 0.0115(3) 0.0106(4) 0.0087(3) 0.0013(3) 0.0012(2) -0.0002(3)
P4 0.0107(3) 0.0125(4) 0.0102(3) 0.0000(3) 0.0010(2) 0.0020(3)
C1 0.0166(13) 0.0218(17) 0.0212(14) 0.0054(14) -0.0061(11) -0.0067(15)
C2 0.0126(15) 0.0268(19) 0.052(2) 0.0165(17) 0.0039(14) 0.0034(15)
C3 0.0342(18) 0.027(2) 0.0109(13) 0.0004(12) -0.0002(12) 0.0125(15)
C5 0.0272(16) 0.0138(16) 0.0151(14) -0.0008(12) -0.0016(12) 0.0000(13)
C6 0.049(2) 0.0140(17) 0.0289(18) -0.0017(14) 0.0028(15) -0.0001(16)
C7 0.0177(15) 0.0173(16) 0.0233(15) 0.0047(13) -0.0036(12) -0.0068(14)
C8 0.028(2) 0.057(3) 0.042(2) 0.027(2) -0.0091(16) -0.021(2)
C9 0.0170(14) 0.0121(15) 0.0137(13) 0.0007(11) -0.0017(11) 0.0018(13)
C10 0.0199(15) 0.0119(14) 0.0128(13) 0.0035(11) -0.0017(11) -0.0011(13)
C11 0.0159(14) 0.0118(14) 0.0129(13) 0.0018(11) 0.0012(11) -0.0016(12)
C12 0.0137(14) 0.0192(16) 0.0221(14) 0.0002(13) 0.0029(11) -0.0026(13)
C13 0.0223(15) 0.0177(15) 0.0101(13) 0.0002(11) 0.0044(11) -0.0011(14)
C14 0.0227(16) 0.0238(17) 0.0107(12) 0.0021(12) 0.0024(11) -0.0020(14)
C15 0.0123(14) 0.0200(16) 0.0158(14) -0.0009(12) -0.0024(11) 0.0031(12)
C16 0.0145(13) 0.028(2) 0.0267(16) 0.0011(14) 0.0016(11) -0.0033(14)
C17 0.0194(15) 0.0223(17) 0.0147(14) -0.0026(13) 0.0044(11) 0.0048(14)
C18 0.049(2) 0.041(2) 0.0273(18) -0.0083(17) 0.0069(16) 0.027(2)
C19 0.0141(14) 0.0149(15) 0.0136(13) 0.0057(11) 0.0000(11) 0.0009(12)
C20 0.0127(14) 0.0114(15) 0.0185(14) 0.0025(12) -0.0006(11) 0.0030(12)
C4 0.036(6) 0.029(6) 0.014(3) 0.008(4) 0.010(4) 0.010(4)
C4A 0.018(4) 0.025(5) 0.015(3) 0.003(4) 0.002(3) 0.004(3)

loop_
_atom_type_symbol
_atom_type_description
_atom_type_scat_dispersion_real
_atom_type_scat_dispersion_imag
_atom_type_scat_source
C C 0.0033 0.0016 'International Tables Vol C Tables 4.2.6.8 and 6.1.1.4'
H H 0.0000 0.0000 'International Tables Vol C Tables 4.2.6.8 and 6.1.1.4'
P P 0.1023 0.0942 'International Tables Vol C Tables 4.2.6.8 and 6.1.1.4'
Cl Cl 0.1484 0.1585 'International Tables Vol C Tables 4.2.6.8 and 6.1.1.4'
Nb Nb -2.0727 0.6215 'International Tables Vol C Tables 4.2.6.8 and 6.1.1.4'

loop_
_geom_angle_atom_site_label_1
_geom_angle_atom_site_label_2
_geom_angle_atom_site_label_3
_geom_angle
Cl2 Nb1 Cl1 87.85(2)
Cl2 Nb1 Cl4 146.19(2)
Cl1 Nb1 Cl4 102.83(2)
Cl2 Nb1 Cl3 100.59(2)
Cl1 Nb1 Cl3 143.79(2)
Cl4 Nb1 Cl3 89.57(2)
Cl2 Nb1 P2 71.49(2)
Cl1 Nb1 P2 78.62(2)
Cl4 Nb1 P2 141.75(2)
Cl3 Nb1 P2 71.12(2)
Cl2 Nb1 P1 143.01(2)
Cl1 Nb1 P1 74.07(2)
Cl4 Nb1 P1 70.48(2)
Cl3 Nb1 P1 78.53(2)
P2 Nb1 P1 73.41(2)
Cl2 Nb1 P4 78.80(2)
Cl1 Nb1 P4 143.95(2)
Cl4 Nb1 P4 73.81(2)
Cl3 Nb1 P4 72.08(2)
P2 Nb1 P4 126.55(2)
P1 Nb1 P4 133.32(2)
Cl2 Nb1 P3 76.00(2)
Cl1 Nb1 P3 71.36(2)
Cl4 Nb1 P3 77.29(2)
Cl3 Nb1 P3 144.84(2)
P2 Nb1 P3 136.08(2)
P1 Nb1 P3 125.13(2)
P4 Nb1 P3 72.95(2)
C1 P1 C3 104.38(15)
C1 P1 C9 104.62(15)
C3 P1 C9 104.95(14)
C1 P1 Nb1 115.88(9)
C3 P1 Nb1 115.13(10)
C9 P1 Nb1 110.78(9)
C5 P2 C10 103.05(14)
C5 P2 C7 103.23(15)
C10 P2 C7 106.00(13)
C5 P2 Nb1 116.48(10)
C10 P2 Nb1 110.90(10)
C7 P2 Nb1 115.88(11)
C19 P3 C11 100.29(13)
C19 P3 C13 103.08(13)
C11 P3 C13 103.15(13)
C19 P3 Nb1 110.92(9)
C11 P3 Nb1 119.33(9)
C13 P3 Nb1 117.60(10)
C20 P4 C17 102.68(14)
C20 P4 C15 101.37(13)
C17 P4 C15 103.88(14)
C20 P4 Nb1 110.25(9)
C17 P4 Nb1 117.60(10)
C15 P4 Nb1 118.77(10)
C2 C1 P1 117.6(2)
C2 C1 H1A 107.9
P1 C1 H1A 107.9
C2 C1 H1B 107.9
P1 C1 H1B 107.9
H1A C1 H1B 107.2
C1 C2 H2A 109.5
C1 C2 H2B 109.5
H2A C2 H2B 109.5
C1 C2 H2C 109.5
H2A C2 H2C 109.5
H2B C2 H2C 109.5
C4 C3 P1 119.7(4)
C4A C3 P1 119.0(4)
C4 C3 H3AA 107.4
P1 C3 H3AA 107.4
C4 C3 H3AB 107.4
P1 C3 H3AB 107.4
H3AA C3 H3AB 106.9
C4A C3 H3BC 107.6
P1 C3 H3BC 107.6
C4A C3 H3BD 107.6
P1 C3 H3BD 107.6
H3BC C3 H3BD 107.0
C6 C5 P2 117.5(2)
C6 C5 H5A 107.9
P2 C5 H5A 107.9
C6 C5 H5B 107.9
P2 C5 H5B 107.9
H5A C5 H5B 107.2
C5 C6 H6A 109.5
C5 C6 H6B 109.5
H6A C6 H6B 109.5
C5 C6 H6C 109.5
H6A C6 H6C 109.5
H6B C6 H6C 109.5
C8 C7 P2 117.0(2)
C8 C7 H7A 108.1
P2 C7 H7A 108.1
C8 C7 H7B 108.1
P2 C7 H7B 108.1
H7A C7 H7B 107.3
C7 C8 H8A 109.5
C7 C8 H8B 109.5
H8A C8 H8B 109.5
C7 C8 H8C 109.5
H8A C8 H8C 109.5
H8B C8 H8C 109.5
C10 C9 P1 109.67(19)
C10 C9 H9A 109.7
P1 C9 H9A 109.7
C10 C9 H9B 109.7
P1 C9 H9B 109.7
H9A C9 H9B 108.2
C9 C10 P2 108.90(19)
C9 C10 H10A 109.9
P2 C10 H10A 109.9
C9 C10 H10B 109.9
P2 C10 H10B 109.9
H10A C10 H10B 108.3
C12 C11 P3 116.2(2)
C12 C11 H11A 108.2
P3 C11 H11A 108.2
C12 C11 H11B 108.2
P3 C11 H11B 108.2
H11A C11 H11B 107.4
C11 C12 H12A 109.5
C11 C12 H12B 109.5
H12A C12 H12B 109.5
C11 C12 H12C 109.5
H12A C12 H12C 109.5
H12B C12 H12C 109.5
C14 C13 P3 115.0(2)
C14 C13 H13A 108.5
P3 C13 H13A 108.5
C14 C13 H13B 108.5
P3 C13 H13B 108.5
H13A C13 H13B 107.5
C13 C14 H14A 109.5
C13 C14 H14B 109.5
H14A C14 H14B 109.5
C13 C14 H14C 109.5
H14A C14 H14C 109.5
H14B C14 H14C 109.5
C16 C15 P4 114.7(2)
C16 C15 H15A 108.6
P4 C15 H15A 108.6
C16 C15 H15B 108.6
P4 C15 H15B 108.6
H15A C15 H15B 107.6
C15 C16 H16A 109.5
C15 C16 H16B 109.5
H16A C16 H16B 109.5
C15 C16 H16C 109.5
H16A C16 H16C 109.5
H16B C16 H16C 109.5
C18 C17 P4 115.7(2)
C18 C17 H17A 108.3
P4 C17 H17A 108.3
C18 C17 H17B 108.3
P4 C17 H17B 108.3
H17A C17 H17B 107.4
C17 C18 H18A 109.5
C17 C18 H18B 109.5
H18A C18 H18B 109.5
C17 C18 H18C 109.5
H18A C18 H18C 109.5
H18B C18 H18C 109.5
C20 C19 P3 110.03(19)
C20 C19 H19A 109.7
P3 C19 H19A 109.7
C20 C19 H19B 109.7
P3 C19 H19B 109.7
H19A C19 H19B 108.2
C19 C20 P4 109.4(2)
C19 C20 H20A 109.8
P4 C20 H20A 109.8
C19 C20 H20B 109.8
P4 C20 H20B 109.8
H20A C20 H20B 108.2
C3 C4 H4A 109.5
C3 C4 H4B 109.5
H4A C4 H4B 109.5
C3 C4 H4C 109.5
H4A C4 H4C 109.5
H4B C4 H4C 109.5
C3 C4A H4AA 109.5
C3 C4A H4AB 109.5
H4AA C4A H4AB 109.5
C3 C4A H4AC 109.5
H4AA C4A H4AC 109.5
H4AB C4A H4AC 109.5

loop_
_geom_bond_atom_site_label_1
_geom_bond_atom_site_label_2
_geom_bond_distance
Nb1 Cl2 2.5228(7)
Nb1 Cl1 2.5235(7)
Nb1 Cl4 2.5240(7)
Nb1 Cl3 2.5273(7)
Nb1 P2 2.6785(8)
Nb1 P1 2.6818(7)
Nb1 P4 2.7111(7)
Nb1 P3 2.7157(7)
P1 C1 1.833(3)
P1 C3 1.836(3)
P1 C9 1.839(3)
P2 C5 1.834(3)
P2 C10 1.840(3)
P2 C7 1.843(3)
P3 C19 1.835(3)
P3 C11 1.837(3)
P3 C13 1.842(3)
P4 C20 1.832(3)
P4 C17 1.834(3)
P4 C15 1.836(3)
C1 C2 1.516(4)
C1 H1A 0.9900
C1 H1B 0.9900
C2 H2A 0.9800
C2 H2B 0.9800
C2 H2C 0.9800
C3 C4 1.479(9)
C3 C4A 1.489(9)
C3 H3AA 0.9900
C3 H3AB 0.9900
C3 H3BC 0.9900
C3 H3BD 0.9900
C5 C6 1.530(4)
C5 H5A 0.9900
C5 H5B 0.9900
C6 H6A 0.9800
C6 H6B 0.9800
C6 H6C 0.9800
C7 C8 1.514(4)
C7 H7A 0.9900
C7 H7B 0.9900
C8 H8A 0.9800
C8 H8B 0.9800
C8 H8C 0.9800
C9 C10 1.525(4)
C9 H9A 0.9900
C9 H9B 0.9900
C10 H10A 0.9900
C10 H10B 0.9900
C11 C12 1.528(4)
C11 H11A 0.9900
C11 H11B 0.9900
C12 H12A 0.9800
C12 H12B 0.9800
C12 H12C 0.9800
C13 C14 1.532(4)
C13 H13A 0.9900
C13 H13B 0.9900
C14 H14A 0.9800
C14 H14B 0.9800
C14 H14C 0.9800
C15 C16 1.531(4)
C15 H15A 0.9900
C15 H15B 0.9900
C16 H16A 0.9800
C16 H16B 0.9800
C16 H16C 0.9800
C17 C18 1.518(5)
C17 H17A 0.9900
C17 H17B 0.9900
C18 H18A 0.9800
C18 H18B 0.9800
C18 H18C 0.9800
C19 C20 1.528(4)
C19 H19A 0.9900
C19 H19B 0.9900
C20 H20A 0.9900
C20 H20B 0.9900
C4 H4A 0.9800
C4 H4B 0.9800
C4 H4C 0.9800
C4A H4AA 0.9800
C4A H4AB 0.9800
C4A H4AC 0.9800
